data_4134717
loop_
_publ_author_name
'Hong, Feng-Lin'
'Chen, Yang-Bo'
'Ye, Si-Han'
'Zhu, Guang-Yu'
'Zhu, Xin-Qi'
'Lu, Xin'
'Liu, Rai-Shung'
'Ye, Long-Wu'

_publ_section_title
;
 Copper-Catalyzed Asymmetric Reaction of Alkenyl Diynes with Styrenes by
 Formal [3 + 2] Cycloaddition via Cu-Containing All-Carbon 1,3-Dipoles:
 Access to Chiral Pyrrole-Fused Bridged [2.2.1] Skeletons.
;
_journal_issue 16
_journal_name_full 'Journal of the American Chemical Society'
_journal_page_first 7618
_journal_page_last 7626
_journal_paper_doi 10.1021/jacs.0c01918
_journal_volume 142
_journal_year 2020
_chemical_absolute_configuration rm
_chemical_formula_moiety 'C29 H27 N O3 S'
_chemical_formula_sum 'C29 H27 N O3 S'
_chemical_formula_weight 469.57
_space_group_crystal_system monoclinic
_space_group_IT_number 4
_space_group_name_Hall 'P 2yb'
_space_group_name_H-M_alt 'P 1 21 1'
_atom_sites_solution_hydrogens geom
_atom_sites_solution_primary dual
_audit_creation_date 2019-12-16
_audit_creation_method
;
Olex2 1.2
(compiled 2017.03.28 svn.r3405 for OlexSys, GUI svn.r5337)
;
_cell_angle_alpha 90
_cell_angle_beta 101.5410(10)
_cell_angle_gamma 90
_cell_formula_units_Z 2
_cell_length_a 9.76180(10)
_cell_length_b 10.06990(10)
_cell_length_c 12.23020(10)
_cell_measurement_reflns_used 19211
_cell_measurement_temperature 99.8(9)
_cell_measurement_theta_max 70.0720
_cell_measurement_theta_min 3.6880
_cell_volume 1177.93(2)
_computing_cell_refinement 'CrysAlisPro 1.171.40.53 (Rigaku OD, 2019)'
_computing_data_collection 'CrysAlisPro 1.171.40.53 (Rigaku OD, 2019)'
_computing_data_reduction 'CrysAlisPro 1.171.40.53 (Rigaku OD, 2019)'
_computing_molecular_graphics 'Olex2 (Dolomanov et al., 2009)'
_computing_publication_material 'Olex2 (Dolomanov et al., 2009)'
_computing_structure_refinement 'ShelXL (Sheldrick, 2015)'
_computing_structure_solution 'ShelXT (Sheldrick, 2015)'
_diffrn_ambient_environment N~2~
_diffrn_ambient_temperature 99.8(9)
_diffrn_detector 'CCD plate'
_diffrn_detector_area_resol_mean 10.0000
_diffrn_detector_type HyPix
_diffrn_measured_fraction_theta_full 0.980
_diffrn_measured_fraction_theta_max 1.000
_diffrn_measurement_details
;
List of Runs (angles in degrees, time in seconds):

  # Type    Start    End  Width  t~exp~   \w     \q     \k     \f   Frames
--------------------------------------------------------------------------
  1  \w     -4.00  22.00   0.50    0.05    --    0.00  97.00 162.00   52
  2  \w   -132.00-106.00   0.50    0.05    --  -88.50 -97.00  54.00   52
  3  \w    111.00 136.00   0.50    0.05    --   94.94  97.00 162.00   50
  4  \w     57.00 108.00   0.50    0.05    --   94.94 -97.00  54.00  102
  5  \w     26.00  54.00   0.50    0.05    --   94.94 -97.00  54.00   56
  6  \w    -14.00  17.00   0.50    0.05    --    0.00  57.00 -30.00   62
  7  \w    -22.00  15.00   0.50    0.05    --    0.00 -37.00  90.00   74
  8  \w    -73.00 -24.00   0.50    0.05    --    0.00 -37.00 -90.00   98
  9  \w    -71.00 -24.00   0.50    0.05    --    0.00 -77.00  30.00   94
 10  \w    -15.00  19.00   0.50    0.05    --    0.00  37.00 -60.00   68
 11  \w    -72.00 -47.00   0.50    0.05    --    0.00 -37.00  90.00   50
 12  \w    -24.00  14.00   0.50    0.05    --    0.00 -19.00  90.00   76
 13  \w    -19.00  15.00   0.50    0.05    --    0.00 -37.00 -90.00   68
 14  \w    -70.00 -42.00   0.50    0.05    --    0.00 -19.00-180.00   56
 15  \w     46.00  71.00   0.50    0.05    --    0.00  37.00 -60.00   50
 16  \w     31.00  73.00   0.50    0.05    --    0.00  57.00 -30.00   84
 17  \w    -71.00 -33.00   0.50    0.05    --    0.00 -37.00 150.00   76
 18  \w    -31.00   9.00   0.50    0.05    --    0.00 -19.00-180.00   80
 19  \w    -18.00  23.00   0.50    0.05    --    0.00 -77.00  30.00   82
 20  \w    -26.00  10.00   0.50    0.05    --    0.00 -37.00 150.00   72
 21  \w     32.00  75.00   0.50    0.05    --    0.00  19.00  90.00   86
 22  \w    -60.00 -34.00   0.50    0.05    --    0.00 -19.00  90.00   52
 23  \w    -95.00 -69.00   0.50    0.05    --  -88.50 -68.00-169.24   52
 24  \w    -91.00 -65.00   0.50    0.05    --  -88.50 -77.00  90.00   52
 25  \w   -154.00-128.00   0.50    0.05    --  -88.50 -78.00  23.63   52
 26  \w   -111.00 -73.00   0.50    0.05    --  -88.50 -53.00  80.57   76
 27  \w   -103.00 -68.00   0.50    0.05    --  -88.50 -69.00 -23.81   70
 28  \w    -99.00 -73.00   0.50    0.05    --  -88.50 -55.00 -65.54   52
 29  \w    -66.00 -15.00   0.50    0.05    --  -88.50  57.00 150.00  102
 30  \w   -154.00-128.00   0.50    0.05    --  -88.50 -77.00 -30.00   52
 31  \w   -130.00 -70.00   0.50    0.05    --  -88.50 -63.00  59.38  120
 32  \w   -157.00 -74.00   0.50    0.05    --  -88.50 -39.00-156.33  166
 33  \w   -154.00-100.00   0.50    0.05    --  -88.50 -68.00-169.24  108
 34  \w    -97.00 -71.00   0.50    0.05    --  -88.50 -64.00  17.29   52
 35  \w   -151.00-113.00   0.50    0.05    --  -88.50 -74.00 -99.82   76
 36  \w    -90.00 -64.00   0.50    0.05    --  -88.50 -79.00 157.92   52
 37  \w    -89.00 -63.00   0.50    0.05    --  -88.50 -80.00  59.25   52
 38  \w   -100.00 -74.00   0.50    0.05    --  -88.50 -35.00   9.81   52
 39  \w    -92.00 -66.00   0.50    0.05    --  -88.50 -73.00-132.45   52
 40  \w    -94.00 -68.00   0.50    0.05    --  -88.50 -70.00-125.33   52
 41  \w    -90.00 -65.00   0.50    0.05    --  -88.50 -77.00-180.00   50
 42  \w   -147.00-103.00   0.50    0.05    --  -88.50 -82.00 129.21   88
 43  \w   -158.00-111.00   0.50    0.05    --  -88.50 -77.00-180.00   94
 44  \w   -157.00-128.00   0.50    0.05    --  -88.50 -53.00  80.57   58
 45  \w    -93.00 -67.00   0.50    0.05    --  -88.50 -71.00 -86.91   52
 46  \w    -88.00 -62.00   0.50    0.05    --  -88.50 -82.00 129.21   52
 47  \w    -89.00 -63.00   0.50    0.05    --  -88.50 -83.00 -91.31   52
 48  \w    -90.00 -65.00   0.50    0.05    --  -88.50 -76.00  39.68   50
 49  \w   -160.00-102.00   0.50    0.05    --  -88.50 -76.00  39.68  116
 50  \w   -112.00 -53.00   0.50    0.05    --  -88.50  77.00   0.00  118
 51  \w   -104.00 -76.00   0.50    0.05    --  -88.50  57.00 150.00   56
 52  \w    -93.00 -67.00   0.50    0.05    --  -88.50 -72.00  -5.86   52
 53  \w   -103.00 -73.00   0.50    0.05    --  -88.50 -37.00 120.00   60
 54  \w   -148.00-122.00   0.50    0.05    --  -88.50 -71.00 -86.91   52
 55  \w   -160.00-126.00   0.50    0.05    --  -88.50 -78.00 137.47   68
 56  \w    -89.00 -64.00   0.50    0.05    --  -88.50 -78.00 137.47   50
 57  \w    -87.00 -62.00   0.50    0.05    --  -88.50 -83.00 109.91   50
 58  \w    -92.00 -67.00   0.50    0.05    --  -88.50 -72.00-146.40   50
 59  \w    -91.00 -66.00   0.50    0.05    --  -88.50 -77.00 -30.00   50
 60  \w    -81.00 -23.00   0.50    0.05    --  -88.50  97.00 162.00  116
 61  \w    -94.00 -69.00   0.50    0.05    --  -88.50 -65.00  -3.33   50
 62  \w   -114.00 -69.00   0.50    0.05    --  -88.50 -66.00 -11.90   90
 63  \w    -96.00 -71.00   0.50    0.05    --  -88.50 -60.00 171.83   50
 64  \w   -151.00 -74.00   0.50    0.05    --  -88.50 -29.00 -74.94  154
 65  \w    -92.00 -67.00   0.50    0.05    --  -88.50 -74.00 159.45   50
 66  \w    -88.00 -63.00   0.50    0.05    --  -88.50 -80.00 -65.93   50
 67  \w    -87.00 -62.00   0.50    0.05    --  -88.50 -82.00  78.89   50
 68  \w    -99.00 -72.00   0.50    0.05    --  -88.50 -57.00 120.00   54
 69  \w   -118.00 -74.00   0.50    0.05    --  -88.50 -57.00  60.00   88
 70  \w   -154.00-128.00   0.50    0.05    --  -88.50 -66.00 -11.90   52
 71  \w   -100.00 -75.00   0.50    0.05    --  -88.50 -50.00 -15.46   50
 72  \w   -127.00 -75.00   0.50    0.05    --  -88.50 -46.00 -99.43  104
 73  \w    -96.00 -71.00   0.50    0.05    --  -88.50 -62.00 -67.57   50
 74  \w    -91.00 -66.00   0.50    0.05    --  -88.50 -74.00 -99.82   50
 75  \w    -89.00 -64.00   0.50    0.05    --  -88.50 -78.00  23.63   50
 76  \w   -159.00-111.00   0.50    0.05    --  -88.50 -79.00 157.92   96
 77  \w    -90.00 -65.00   0.50    0.05    --  -88.50 -77.00-150.00   50
 78  \w    -90.00 -65.00   0.50    0.05    --  -88.50 -77.00 -90.00   50
 79  \w    -90.00 -65.00   0.50    0.05    --  -88.50 -77.00 120.00   50
 80  \w    -94.00 -69.00   0.50    0.05    --  -88.50 -71.00 -60.66   50
 81  \w    -86.00 -29.00   0.50    0.05    --  -88.50 125.00-180.00  114
 82  \w     45.00 109.00   0.50    0.05    --   94.94-125.00  60.00  128
 83  \w     86.00 114.00   0.50    0.05    --   94.94-125.00 -60.00   56
 84  \w     49.00  79.00   0.50    0.05    --   94.94-125.00 -60.00   60
 85  \w     92.00 117.00   0.50    0.05    --   94.94-125.00 150.00   50
 86  \w     33.00  70.00   0.50    0.05    --   94.94-125.00 150.00   74
 87  \w     89.00 114.00   0.50    0.05    --   94.94-125.00-120.00   50
 88  \w     60.00  86.00   0.50    0.05    --   94.94-125.00-120.00   52
;
_diffrn_measurement_device 'four-circle diffractometer'
_diffrn_measurement_device_type 'XtaLAB Synergy, Dualflex, HyPix'
_diffrn_measurement_method '\w scans'
_diffrn_orient_matrix_type 'CrysAlisPro convention (1999,Acta A55,543-557)'
_diffrn_orient_matrix_UB_11 -0.0055959000
_diffrn_orient_matrix_UB_12 -0.1457466000
_diffrn_orient_matrix_UB_13 -0.0389747000
_diffrn_orient_matrix_UB_21 -0.0262682000
_diffrn_orient_matrix_UB_22 -0.0448297000
_diffrn_orient_matrix_UB_23 0.1144714000
_diffrn_orient_matrix_UB_31 -0.1588072000
_diffrn_orient_matrix_UB_32 0.0125523000
_diffrn_orient_matrix_UB_33 -0.0436372000
_diffrn_radiation_monochromator mirror
_diffrn_radiation_probe x-ray
_diffrn_radiation_type CuK\a
_diffrn_radiation_wavelength 1.54184
_diffrn_reflns_av_R_equivalents 0.0385
_diffrn_reflns_av_unetI/netI 0.0232
_diffrn_reflns_Laue_measured_fraction_full 0.980
_diffrn_reflns_Laue_measured_fraction_max 1.000
_diffrn_reflns_limit_h_max 11
_diffrn_reflns_limit_h_min -11
_diffrn_reflns_limit_k_max 11
_diffrn_reflns_limit_k_min -11
_diffrn_reflns_limit_l_max 14
_diffrn_reflns_limit_l_min -14
_diffrn_reflns_number 24444
_diffrn_reflns_point_group_measured_fraction_full 0.978
_diffrn_reflns_point_group_measured_fraction_max 0.998
_diffrn_reflns_theta_full 67.684
_diffrn_reflns_theta_max 66.590
_diffrn_reflns_theta_min 3.689
_diffrn_source 'micro-focus sealed X-ray tube'
_diffrn_source_type 'PhotonJet (Cu) X-ray Source'
_exptl_absorpt_coefficient_mu 1.474
_exptl_absorpt_correction_T_max 1.00000
_exptl_absorpt_correction_T_min 0.53618
_exptl_absorpt_correction_type multi-scan
_exptl_absorpt_process_details
;
CrysAlisPro 1.171.40.53 (Rigaku Oxford Diffraction, 2019)
Empirical absorption correction using spherical harmonics,
 implemented in SCALE3 ABSPACK scaling algorithm.
;
_exptl_crystal_colour 'clear light black'
_exptl_crystal_colour_lustre clear
_exptl_crystal_colour_modifier light
_exptl_crystal_colour_primary black
_exptl_crystal_density_diffrn 1.324
_exptl_crystal_description block
_exptl_crystal_F_000 496
_exptl_crystal_size_max 0.1
_exptl_crystal_size_mid 0.05
_exptl_crystal_size_min 0.05
_refine_diff_density_max 0.221
_refine_diff_density_min -0.356
_refine_diff_density_rms 0.042
_refine_ls_abs_structure_details
;
 Flack x determined using 1911 quotients [(I+)-(I-)]/[(I+)+(I-)]
 (Parsons and Flack (2004), Acta Cryst. A60, s61).
;
_refine_ls_abs_structure_Flack 0.007(5)
_refine_ls_extinction_method none
_refine_ls_goodness_of_fit_ref 1.031
_refine_ls_hydrogen_treatment constr
_refine_ls_matrix_type full
_refine_ls_number_parameters 309
_refine_ls_number_reflns 4164
_refine_ls_number_restraints 1
_refine_ls_restrained_S_all 1.031
_refine_ls_R_factor_all 0.0272
_refine_ls_R_factor_gt 0.0265
_refine_ls_shift/su_max 0.000
_refine_ls_shift/su_mean 0.000
_refine_ls_structure_factor_coef Fsqd
_refine_ls_weighting_details
;
 w=1/[\s^2^(Fo^2^)+(0.0419P)^2^+0.2316P]
 where P=(Fo^2^+2Fc^2^)/3
;
_refine_ls_weighting_scheme calc
_refine_ls_wR_factor_gt 0.0671
_refine_ls_wR_factor_ref 0.0675
_reflns_Friedel_coverage 0.880
_reflns_Friedel_fraction_full 0.975
_reflns_Friedel_fraction_max 0.996
_reflns_number_gt 4129
_reflns_number_total 4164
_reflns_threshold_expression 'I > 2\s(I)'
_cod_data_source_file ja0c01918_si_002.cif
_cod_data_source_block C29NO3SH27
_cod_depositor_comments 'Adding full bibliography for 4134716--4134718.cif.'
_cod_database_code 4134717
_shelxl_version_number 2013-2
_shelx_space_group_comment
;
The symmetry employed for this shelxl refinement is uniquely defined
by the following loop, which should always be used as a source of
symmetry information in preference to the above space-group names.
They are only intended as comments.
;
_diffrn_oxdiff_ac3_digest_frames
;
015ae2f37708c5fe6b6fc81595c0035ebf060361299
;
_reflns_odcompleteness_completeness 100.00
_reflns_odcompleteness_iscentric 1
_reflns_odcompleteness_theta 63.60
_olex2_refinement_description
;
1. Fixed Uiso
 At 1.2 times of:
  All C(H) groups, All C(H,H) groups
 At 1.5 times of:
  All C(H,H,H) groups
2.a Ternary CH refined with riding coordinates:
 C16(H16), C13(H13)
2.b Secondary CH2 refined with riding coordinates:
 C14(H14A,H14B), C12(H12A,H12B)
2.c Aromatic/amide H refined with riding coordinates:
 C11(H11), C24(H24), C25(H25), C6(H6), C19(H19), C5(H5), C2(H2), C28(H28),
 C18(H18), C22(H22), C21(H21), C3(H3), C20(H20), C27(H27), C8(H8)
2.d Idealised Me refined as rotating group:
 C29(H29A,H29B,H29C), C7(H7A,H7B,H7C)
;
_olex2_submission_special_instructions 'No special instructions were received'
_oxdiff_exptl_absorpt_empirical_details
;
Empirical correction (ABSPACK) includes:
- Absorption correction using spherical harmonics
- Frame scaling
;
_oxdiff_exptl_absorpt_empirical_full_max 1.890
_oxdiff_exptl_absorpt_empirical_full_min 0.497

loop_
_space_group_symop_operation_xyz
'x, y, z'
'-x, y+1/2, -z'

loop_
_atom_site_label
_atom_site_type_symbol
_atom_site_fract_x
_atom_site_fract_y
_atom_site_fract_z
_atom_site_U_iso_or_equiv
_atom_site_adp_type
_atom_site_occupancy
_atom_site_site_symmetry_order
_atom_site_calc_flag
_atom_site_refinement_flags_posn
_atom_site_refinement_flags_adp
_atom_site_refinement_flags_occupancy
_atom_site_disorder_assembly
_atom_site_disorder_group
S1 S 0.37352(5) 0.29819(5) 0.91106(4) 0.02024(13) Uani 1 1 d . . . . .
O3 O 0.02503(16) 0.39626(16) 0.17391(12) 0.0234(3) Uani 1 1 d . . . . .
O2 O 0.35469(16) 0.32413(17) 1.02189(12) 0.0280(4) Uani 1 1 d . . . . .
O1 O 0.31878(18) 0.17990(16) 0.85316(14) 0.0276(4) Uani 1 1 d . . . . .
N1 N 0.30026(19) 0.42462(18) 0.83451(15) 0.0191(4) Uani 1 1 d . . . . .
C11 C 0.2854(2) 0.4286(2) 0.71716(17) 0.0173(4) Uani 1 1 d . . . . .
H11 H 0.2883 0.3567 0.6699 0.021 Uiso 1 1 calc R . . . .
C10 C 0.2663(2) 0.5577(2) 0.68731(17) 0.0176(4) Uani 1 1 d . . . . .
C24 C 0.2561(2) 0.4807(2) 0.44158(18) 0.0192(4) Uani 1 1 d . . . . .
H24 H 0.3397 0.4535 0.4867 0.023 Uiso 1 1 calc R . . . .
C17 C 0.5041(2) 0.6718(2) 0.57951(18) 0.0193(4) Uani 1 1 d . . . . .
C26 C 0.0830(2) 0.4555(2) 0.27380(17) 0.0193(4) Uani 1 1 d . . . . .
C9 C 0.2714(2) 0.6361(2) 0.78548(18) 0.0205(4) Uani 1 1 d . . . . .
C23 C 0.1827(2) 0.5862(2) 0.47640(17) 0.0184(4) Uani 1 1 d . . . . .
C25 C 0.2079(2) 0.4150(2) 0.34129(18) 0.0203(5) Uani 1 1 d . . . . .
H25 H 0.2585 0.3450 0.3196 0.024 Uiso 1 1 calc R . . . .
C6 C 0.6097(2) 0.2256(2) 0.83919(18) 0.0231(5) Uani 1 1 d . . . . .
H6 H 0.5562 0.1587 0.7991 0.028 Uiso 1 1 calc R . . . .
C19 C 0.7089(2) 0.5381(2) 0.64872(19) 0.0247(5) Uani 1 1 d . . . . .
H19 H 0.7614 0.4877 0.7058 0.030 Uiso 1 1 calc R . . . .
C1 C 0.5518(2) 0.3109(2) 0.90687(16) 0.0188(4) Uani 1 1 d . . . . .
C5 C 0.7493(3) 0.2422(3) 0.83270(19) 0.0278(5) Uani 1 1 d . . . . .
H5 H 0.7895 0.1849 0.7884 0.033 Uiso 1 1 calc R . . . .
C2 C 0.6309(2) 0.4114(2) 0.96758(18) 0.0220(5) Uani 1 1 d . . . . .
H2 H 0.5913 0.4675 1.0131 0.026 Uiso 1 1 calc R . . . .
C28 C 0.0588(2) 0.6261(2) 0.40648(17) 0.0195(4) Uani 1 1 d . . . . .
H28 H 0.0091 0.6974 0.4272 0.023 Uiso 1 1 calc R . . . .
C18 C 0.5867(2) 0.5974(2) 0.66413(18) 0.0219(5) Uani 1 1 d . . . . .
H18 H 0.5589 0.5875 0.7321 0.026 Uiso 1 1 calc R . . . .
C4 C 0.8301(2) 0.3430(2) 0.89131(18) 0.0260(5) Uani 1 1 d . . . . .
C16 C 0.3720(2) 0.7409(2) 0.59354(18) 0.0203(4) Uani 1 1 d . . . . .
H16 H 0.3493 0.8055 0.5327 0.024 Uiso 1 1 calc R . . . .
C22 C 0.5494(2) 0.6831(2) 0.47817(18) 0.0224(5) Uani 1 1 d . . . . .
H22 H 0.4954 0.7305 0.4198 0.027 Uiso 1 1 calc R . . . .
C21 C 0.6728(2) 0.6252(2) 0.46300(19) 0.0248(5) Uani 1 1 d . . . . .
H21 H 0.7012 0.6346 0.3952 0.030 Uiso 1 1 calc R . . . .
C3 C 0.7691(2) 0.4263(2) 0.95908(19) 0.0256(5) Uani 1 1 d . . . . .
H3 H 0.8224 0.4932 0.9994 0.031 Uiso 1 1 calc R . . . .
C20 C 0.7544(2) 0.5529(2) 0.5487(2) 0.0257(5) Uani 1 1 d . . . . .
H20 H 0.8382 0.5151 0.5394 0.031 Uiso 1 1 calc R . . . .
C27 C 0.0084(2) 0.5612(2) 0.30626(17) 0.0208(4) Uani 1 1 d . . . . .
H27 H -0.0751 0.5884 0.2610 0.025 Uiso 1 1 calc R . . . .
C13 C 0.2477(2) 0.7774(2) 0.74688(17) 0.0237(5) Uani 1 1 d . . . . .
H13 H 0.2158 0.8385 0.7990 0.028 Uiso 1 1 calc R . . . .
C8 C 0.2956(2) 0.5551(2) 0.87537(18) 0.0210(4) Uani 1 1 d . . . . .
H8 H 0.3071 0.5805 0.9498 0.025 Uiso 1 1 calc R . . . .
C29 C 0.0792(2) 0.2683(2) 0.15268(18) 0.0264(5) Uani 1 1 d . . . . .
H29A H 0.0179 0.2275 0.0906 0.040 Uiso 1 1 calc GR . . . .
H29B H 0.0855 0.2133 0.2176 0.040 Uiso 1 1 calc GR . . . .
H29C H 0.1705 0.2786 0.1357 0.040 Uiso 1 1 calc GR . . . .
C14 C 0.1445(2) 0.7538(2) 0.63429(18) 0.0227(5) Uani 1 1 d . . . . .
H14A H 0.1284 0.8334 0.5888 0.027 Uiso 1 1 calc R . . . .
H14B H 0.0561 0.7167 0.6442 0.027 Uiso 1 1 calc R . . . .
C15 C 0.2374(2) 0.6501(2) 0.58792(17) 0.0186(4) Uani 1 1 d . . . . .
C12 C 0.3805(2) 0.8199(2) 0.70505(18) 0.0245(5) Uani 1 1 d . . . . .
H12A H 0.4642 0.7964 0.7588 0.029 Uiso 1 1 calc R . . . .
H12B H 0.3806 0.9148 0.6918 0.029 Uiso 1 1 calc R . . . .
C7 C 0.9796(3) 0.3642(3) 0.8791(2) 0.0364(6) Uani 1 1 d . . . . .
H7A H 1.0270 0.2802 0.8839 0.055 Uiso 1 1 calc GR . . . .
H7B H 1.0261 0.4214 0.9377 0.055 Uiso 1 1 calc GR . . . .
H7C H 0.9806 0.4043 0.8081 0.055 Uiso 1 1 calc GR . . . .

loop_
_atom_site_aniso_label
_atom_site_aniso_U_11
_atom_site_aniso_U_22
_atom_site_aniso_U_33
_atom_site_aniso_U_23
_atom_site_aniso_U_13
_atom_site_aniso_U_12
S1 0.0144(2) 0.0254(3) 0.0206(2) 0.0059(2) 0.00266(17) -0.0013(2)
O3 0.0203(8) 0.0280(8) 0.0198(7) -0.0015(6) -0.0013(6) 0.0000(6)
O2 0.0207(8) 0.0434(10) 0.0213(7) 0.0083(7) 0.0078(6) 0.0019(7)
O1 0.0233(9) 0.0248(8) 0.0320(9) 0.0074(7) -0.0011(7) -0.0052(7)
N1 0.0156(10) 0.0229(9) 0.0187(9) 0.0021(7) 0.0033(7) 0.0011(7)
C11 0.0127(10) 0.0226(10) 0.0166(9) -0.0009(8) 0.0026(8) -0.0010(8)
C10 0.0114(10) 0.0219(11) 0.0194(10) -0.0004(9) 0.0032(8) 0.0013(8)
C24 0.0129(10) 0.0213(10) 0.0218(10) 0.0028(8) -0.0004(8) 0.0025(8)
C17 0.0177(11) 0.0171(10) 0.0220(10) -0.0006(8) 0.0016(8) -0.0038(8)
C26 0.0155(11) 0.0232(11) 0.0188(10) 0.0027(8) 0.0022(8) -0.0046(8)
C9 0.0149(11) 0.0228(11) 0.0242(10) -0.0032(9) 0.0047(8) 0.0016(9)
C23 0.0159(10) 0.0186(10) 0.0209(10) 0.0034(8) 0.0041(8) -0.0007(8)
C25 0.0166(11) 0.0218(11) 0.0225(10) 0.0003(8) 0.0041(8) 0.0005(8)
C6 0.0243(12) 0.0223(11) 0.0225(11) 0.0009(9) 0.0042(9) 0.0006(9)
C19 0.0204(11) 0.0227(11) 0.0288(11) 0.0030(9) -0.0006(9) -0.0015(9)
C1 0.0135(9) 0.0246(11) 0.0178(9) 0.0051(9) 0.0019(7) 0.0021(9)
C5 0.0266(13) 0.0313(12) 0.0279(12) 0.0054(10) 0.0113(10) 0.0096(10)
C2 0.0195(12) 0.0264(11) 0.0194(10) 0.0001(9) 0.0019(8) 0.0007(9)
C28 0.0153(10) 0.0198(10) 0.0241(10) 0.0051(9) 0.0056(8) 0.0020(8)
C18 0.0200(11) 0.0224(11) 0.0226(11) 0.0025(8) 0.0024(9) -0.0042(9)
C4 0.0167(11) 0.0368(13) 0.0239(11) 0.0116(9) 0.0026(9) 0.0060(9)
C16 0.0221(11) 0.0172(10) 0.0211(10) 0.0006(8) 0.0028(8) -0.0005(8)
C22 0.0253(12) 0.0195(10) 0.0211(10) 0.0004(8) 0.0012(9) -0.0047(9)
C21 0.0287(12) 0.0212(11) 0.0262(11) -0.0051(9) 0.0096(9) -0.0055(9)
C3 0.0187(12) 0.0327(13) 0.0229(11) 0.0020(9) -0.0015(9) -0.0027(9)
C20 0.0201(12) 0.0206(11) 0.0371(12) -0.0034(10) 0.0077(10) -0.0017(9)
C27 0.0141(10) 0.0248(11) 0.0224(10) 0.0073(9) 0.0013(8) 0.0003(8)
C13 0.0258(11) 0.0223(12) 0.0226(10) -0.0036(9) 0.0038(8) 0.0041(9)
C8 0.0148(10) 0.0277(11) 0.0206(10) -0.0039(9) 0.0039(8) 0.0005(8)
C29 0.0234(11) 0.0325(14) 0.0226(10) -0.0048(9) 0.0031(8) -0.0018(9)
C14 0.0209(11) 0.0212(11) 0.0256(11) 0.0001(9) 0.0038(9) 0.0068(8)
C15 0.0154(10) 0.0187(10) 0.0213(10) 0.0009(8) 0.0030(8) 0.0027(8)
C12 0.0283(12) 0.0169(11) 0.0269(11) -0.0021(9) 0.0020(9) 0.0000(9)
C7 0.0177(12) 0.0551(17) 0.0370(13) 0.0135(12) 0.0070(10) 0.0042(12)

loop_
_atom_type_symbol
_atom_type_description
_atom_type_scat_dispersion_real
_atom_type_scat_dispersion_imag
_atom_type_scat_source
C C 0.0181 0.0091 'International Tables Vol C Tables 4.2.6.8 and 6.1.1.4'
H H 0.0000 0.0000 'International Tables Vol C Tables 4.2.6.8 and 6.1.1.4'
N N 0.0311 0.0180 'International Tables Vol C Tables 4.2.6.8 and 6.1.1.4'
O O 0.0492 0.0322 'International Tables Vol C Tables 4.2.6.8 and 6.1.1.4'
S S 0.3331 0.5567 'International Tables Vol C Tables 4.2.6.8 and 6.1.1.4'

loop_
_geom_angle_atom_site_label_1
_geom_angle_atom_site_label_2
_geom_angle_atom_site_label_3
_geom_angle
_geom_angle_site_symmetry_1
_geom_angle_site_symmetry_3
_geom_angle_publ_flag
O2 S1 O1 120.99(10) . . ?
O2 S1 N1 105.85(10) . . ?
O2 S1 C1 109.33(9) . . ?
O1 S1 N1 106.47(9) . . ?
O1 S1 C1 108.66(11) . . ?
N1 S1 C1 104.23(10) . . ?
C26 O3 C29 116.68(17) . . ?
C11 N1 S1 122.72(15) . . ?
C8 N1 S1 123.86(15) . . ?
C8 N1 C11 109.24(17) . . ?
N1 C11 H11 126.8 . . ?
C10 C11 N1 106.35(18) . . ?
C10 C11 H11 126.8 . . ?
C11 C10 C9 108.94(18) . . ?
C11 C10 C15 143.31(19) . . ?
C9 C10 C15 107.72(17) . . ?
C23 C24 H24 119.1 . . ?
C25 C24 H24 119.1 . . ?
C25 C24 C23 121.83(19) . . ?
C18 C17 C16 123.03(19) . . ?
C18 C17 C22 117.4(2) . . ?
C22 C17 C16 119.54(19) . . ?
O3 C26 C25 123.8(2) . . ?
O3 C26 C27 116.07(19) . . ?
C25 C26 C27 120.1(2) . . ?
C10 C9 C13 106.39(18) . . ?
C8 C9 C10 108.70(19) . . ?
C8 C9 C13 144.9(2) . . ?
C24 C23 C15 119.42(19) . . ?
C28 C23 C24 117.9(2) . . ?
C28 C23 C15 122.66(19) . . ?
C24 C25 H25 120.4 . . ?
C26 C25 C24 119.1(2) . . ?
C26 C25 H25 120.4 . . ?
C1 C6 H6 120.7 . . ?
C1 C6 C5 118.7(2) . . ?
C5 C6 H6 120.7 . . ?
C18 C19 H19 119.7 . . ?
C18 C19 C20 120.7(2) . . ?
C20 C19 H19 119.7 . . ?
C6 C1 S1 119.74(17) . . ?
C6 C1 C2 121.2(2) . . ?
C2 C1 S1 118.98(16) . . ?
C6 C5 H5 119.4 . . ?
C6 C5 C4 121.2(2) . . ?
C4 C5 H5 119.4 . . ?
C1 C2 H2 120.5 . . ?
C3 C2 C1 119.0(2) . . ?
C3 C2 H2 120.5 . . ?
C23 C28 H28 119.4 . . ?
C27 C28 C23 121.1(2) . . ?
C27 C28 H28 119.4 . . ?
C17 C18 H18 119.4 . . ?
C19 C18 C17 121.2(2) . . ?
C19 C18 H18 119.4 . . ?
C5 C4 C3 118.6(2) . . ?
C5 C4 C7 120.7(2) . . ?
C3 C4 C7 120.7(2) . . ?
C17 C16 H16 106.8 . . ?
C17 C16 C15 116.65(17) . . ?
C17 C16 C12 115.91(18) . . ?
C15 C16 H16 106.8 . . ?
C12 C16 H16 106.8 . . ?
C12 C16 C15 103.20(17) . . ?
C17 C22 H22 119.3 . . ?
C21 C22 C17 121.5(2) . . ?
C21 C22 H22 119.3 . . ?
C22 C21 H21 119.9 . . ?
C22 C21 C20 120.2(2) . . ?
C20 C21 H21 119.9 . . ?
C2 C3 C4 121.3(2) . . ?
C2 C3 H3 119.4 . . ?
C4 C3 H3 119.4 . . ?
C19 C20 H20 120.5 . . ?
C21 C20 C19 119.0(2) . . ?
C21 C20 H20 120.5 . . ?
C26 C27 H27 120.1 . . ?
C28 C27 C26 119.86(19) . . ?
C28 C27 H27 120.1 . . ?
C9 C13 H13 116.0 . . ?
C9 C13 C14 99.51(17) . . ?
C9 C13 C12 106.21(17) . . ?
C14 C13 H13 116.0 . . ?
C12 C13 H13 116.0 . . ?
C12 C13 C14 100.77(17) . . ?
N1 C8 H8 126.7 . . ?
C9 C8 N1 106.69(18) . . ?
C9 C8 H8 126.7 . . ?
O3 C29 H29A 109.5 . . ?
O3 C29 H29B 109.5 . . ?
O3 C29 H29C 109.5 . . ?
H29A C29 H29B 109.5 . . ?
H29A C29 H29C 109.5 . . ?
H29B C29 H29C 109.5 . . ?
C13 C14 H14A 112.6 . . ?
C13 C14 H14B 112.6 . . ?
C13 C14 C15 95.95(16) . . ?
H14A C14 H14B 110.1 . . ?
C15 C14 H14A 112.6 . . ?
C15 C14 H14B 112.6 . . ?
C10 C15 C16 107.43(17) . . ?
C10 C15 C14 98.52(16) . . ?
C23 C15 C10 116.11(17) . . ?
C23 C15 C16 115.15(17) . . ?
C23 C15 C14 119.21(17) . . ?
C14 C15 C16 97.75(16) . . ?
C16 C12 H12A 110.9 . . ?
C16 C12 H12B 110.9 . . ?
C13 C12 C16 104.26(17) . . ?
C13 C12 H12A 110.9 . . ?
C13 C12 H12B 110.9 . . ?
H12A C12 H12B 108.9 . . ?
C4 C7 H7A 109.5 . . ?
C4 C7 H7B 109.5 . . ?
C4 C7 H7C 109.5 . . ?
H7A C7 H7B 109.5 . . ?
H7A C7 H7C 109.5 . . ?
H7B C7 H7C 109.5 . . ?

loop_
_geom_bond_atom_site_label_1
_geom_bond_atom_site_label_2
_geom_bond_distance
_geom_bond_site_symmetry_2
_geom_bond_publ_flag
S1 O2 1.4279(16) . ?
S1 O1 1.4334(17) . ?
S1 N1 1.6555(19) . ?
S1 C1 1.756(2) . ?
O3 C26 1.376(3) . ?
O3 C29 1.436(3) . ?
N1 C11 1.414(3) . ?
N1 C8 1.410(3) . ?
C11 H11 0.9300 . ?
C11 C10 1.353(3) . ?
C10 C9 1.430(3) . ?
C10 C15 1.512(3) . ?
C24 H24 0.9300 . ?
C24 C23 1.395(3) . ?
C24 C25 1.390(3) . ?
C17 C18 1.397(3) . ?
C17 C16 1.504(3) . ?
C17 C22 1.402(3) . ?
C26 C25 1.390(3) . ?
C26 C27 1.392(3) . ?
C9 C13 1.503(3) . ?
C9 C8 1.351(3) . ?
C23 C28 1.393(3) . ?
C23 C15 1.506(3) . ?
C25 H25 0.9300 . ?
C6 H6 0.9300 . ?
C6 C1 1.390(3) . ?
C6 C5 1.391(3) . ?
C19 H19 0.9300 . ?
C19 C18 1.380(3) . ?
C19 C20 1.390(3) . ?
C1 C2 1.394(3) . ?
C5 H5 0.9300 . ?
C5 C4 1.393(3) . ?
C2 H2 0.9300 . ?
C2 C3 1.382(3) . ?
C28 H28 0.9300 . ?
C28 C27 1.389(3) . ?
C18 H18 0.9300 . ?
C4 C3 1.394(3) . ?
C4 C7 1.511(3) . ?
C16 H16 0.9800 . ?
C16 C15 1.591(3) . ?
C16 C12 1.567(3) . ?
C22 H22 0.9300 . ?
C22 C21 1.384(3) . ?
C21 H21 0.9300 . ?
C21 C20 1.388(3) . ?
C3 H3 0.9300 . ?
C20 H20 0.9300 . ?
C27 H27 0.9300 . ?
C13 H13 0.9800 . ?
C13 C14 1.553(3) . ?
C13 C12 1.546(3) . ?
C8 H8 0.9300 . ?
C29 H29A 0.9600 . ?
C29 H29B 0.9600 . ?
C29 H29C 0.9600 . ?
C14 H14A 0.9700 . ?
C14 H14B 0.9700 . ?
C14 C15 1.562(3) . ?
C12 H12A 0.9700 . ?
C12 H12B 0.9700 . ?
C7 H7A 0.9600 . ?
C7 H7B 0.9600 . ?
C7 H7C 0.9600 . ?
